data_7043623
loop_
_publ_author_name
'Wang, Jian'
'Miao, Hao'
'Xiao, Zhao-Xin'
'Zhou, Yan'
'Deng, Lin-Dan'
'Zhang, Yiquan'
'Wang, Xin-Yi'

_publ_section_title
;
 Syntheses, Structures and Magnetic Properties of Lanthanide Complexes of
 the Pyrimidyl-Substituted Nitronyl Nitroxide Radical
;
_journal_name_full 'Dalton Trans.'
_journal_paper_doi 10.1039/C7DT01037K
_journal_year 2017
_chemical_formula_sum 'C29.5 H26 F18 Ho N4 O8'
_chemical_formula_weight 1071.47
_chemical_name_common '[(NIT-2-Pm)Ho(hfac)3]0.5(C7H16)'
_space_group_crystal_system monoclinic
_space_group_IT_number 14
_space_group_name_Hall '-P 2yn'
_space_group_name_H-M_alt 'P 1 21/n 1'
_symmetry_space_group_name_Hall '-P 2yn'
_symmetry_space_group_name_H-M 'P 1 21/n 1'
_atom_sites_solution_hydrogens geom
_audit_creation_method SHELXL-2014/7
_audit_update_record
;
2017-06-28 deposited with the CCDC.
2017-07-14 downloaded from the CCDC.
;
_cell_angle_alpha 90
_cell_angle_beta 109.392(3)
_cell_angle_gamma 90
_cell_formula_units_Z 4
_cell_length_a 16.467(3)
_cell_length_b 12.566(2)
_cell_length_c 21.111(4)
_cell_measurement_reflns_used 9934
_cell_measurement_temperature 296(2)
_cell_measurement_theta_max 27.62
_cell_measurement_theta_min 2.51
_cell_volume 4120.6(13)
_computing_cell_refinement 'Bruker SMART'
_computing_data_collection 'Bruker SMART'
_computing_data_reduction 'Bruker SAINT'
_computing_molecular_graphics 'Bruker SHELXTL'
_computing_publication_material 'Bruker SHELXTL'
_computing_structure_refinement 'SHELXL-2014/7 (Sheldrick, 2014)'
_computing_structure_solution 'Bruker SHELXTL'
_diffrn_ambient_temperature 296(2)
_diffrn_measured_fraction_theta_full 0.999
_diffrn_measured_fraction_theta_max 0.986
_diffrn_measurement_device_type 'CCD area detector'
_diffrn_measurement_method 'phi and omega scans'
_diffrn_radiation_type MoK\a
_diffrn_radiation_wavelength 0.71073
_diffrn_reflns_av_R_equivalents 0.0241
_diffrn_reflns_av_unetI/netI 0.0297
_diffrn_reflns_Laue_measured_fraction_full 0.999
_diffrn_reflns_Laue_measured_fraction_max 0.986
_diffrn_reflns_limit_h_max 21
_diffrn_reflns_limit_h_min -21
_diffrn_reflns_limit_k_max 14
_diffrn_reflns_limit_k_min -16
_diffrn_reflns_limit_l_max 21
_diffrn_reflns_limit_l_min -27
_diffrn_reflns_number 27669
_diffrn_reflns_point_group_measured_fraction_full 0.999
_diffrn_reflns_point_group_measured_fraction_max 0.986
_diffrn_reflns_theta_full 25.242
_diffrn_reflns_theta_max 28.075
_diffrn_reflns_theta_min 1.912
_exptl_absorpt_coefficient_mu 2.050
_exptl_absorpt_correction_T_max 0.75
_exptl_absorpt_correction_T_min 0.65
_exptl_absorpt_correction_type multi-scan
_exptl_absorpt_process_details sadabs
_exptl_crystal_colour PURPLE
_exptl_crystal_density_diffrn 1.727
_exptl_crystal_description BLOCK
_exptl_crystal_F_000 2096
_exptl_crystal_size_max 0.200
_exptl_crystal_size_mid 0.150
_exptl_crystal_size_min 0.130
_refine_diff_density_max 0.816
_refine_diff_density_min -0.635
_refine_diff_density_rms 0.071
_refine_ls_extinction_method none
_refine_ls_goodness_of_fit_ref 1.056
_refine_ls_hydrogen_treatment constr
_refine_ls_matrix_type full
_refine_ls_number_parameters 626
_refine_ls_number_reflns 9889
_refine_ls_number_restraints 498
_refine_ls_restrained_S_all 1.160
_refine_ls_R_factor_all 0.0522
_refine_ls_R_factor_gt 0.0351
_refine_ls_shift/su_max 0.001
_refine_ls_shift/su_mean 0.000
_refine_ls_structure_factor_coef Fsqd
_refine_ls_weighting_details 'w=1/[\s^2^(Fo^2^)+(0.0745P)^2^] where P=(Fo^2^+2Fc^2^)/3'
_refine_ls_weighting_scheme calc
_refine_ls_wR_factor_gt 0.1055
_refine_ls_wR_factor_ref 0.1179
_reflns_Friedel_coverage 0.000
_reflns_number_gt 7394
_reflns_number_total 9889
_reflns_threshold_expression 'I > 2\s(I)'
_cod_data_source_file c7dt01037k4.cif
_cod_data_source_block 1538977
_cod_original_cell_volume 4120.7(12)
_cod_original_formula_sum 'C29.50 H26 F18 Ho N4 O8'
_cod_database_code 7043623
_shelx_shelxl_version_number 2014/7
_shelx_space_group_comment
;
The symmetry employed for this shelxl refinement is uniquely defined
by the following loop, which should always be used as a source of
symmetry information in preference to the above space-group names.
They are only intended as comments.
;
_shelx_estimated_absorpt_t_min 0.685
_shelx_estimated_absorpt_t_max 0.776

loop_
_space_group_symop_operation_xyz
'x, y, z'
'-x+1/2, y+1/2, -z+1/2'
'-x, -y, -z'
'x-1/2, -y-1/2, z-1/2'

loop_
_atom_site_label
_atom_site_type_symbol
_atom_site_fract_x
_atom_site_fract_y
_atom_site_fract_z
_atom_site_U_iso_or_equiv
_atom_site_adp_type
_atom_site_occupancy
_atom_site_site_symmetry_order
_atom_site_calc_flag
_atom_site_refinement_flags_posn
_atom_site_refinement_flags_adp
_atom_site_refinement_flags_occupancy
_atom_site_disorder_assembly
_atom_site_disorder_group
Ho1 Ho 0.56779(2) 0.06127(2) 0.80096(2) 0.04871(8) Uani 1 1 d . . . . .
F1 F 0.5862(6) 0.3942(6) 0.6347(5) 0.112(2) Uani 0.5 1 d D U P A 1
F2 F 0.5796(8) 0.2511(9) 0.5787(5) 0.125(3) Uani 0.5 1 d D U P A 1
F3 F 0.6857(3) 0.2830(7) 0.6674(3) 0.0882(17) Uani 0.5 1 d D U P A 1
F4 F 0.2819(6) 0.2618(11) 0.6127(6) 0.171(4) Uani 0.5 1 d D U P B 1
F5 F 0.3236(8) 0.3086(10) 0.7398(6) 0.159(3) Uani 0.5 1 d D U P B 1
F6 F 0.2745(6) 0.1901(10) 0.7023(6) 0.143(3) Uani 0.5 1 d D U P B 1
F7 F 0.6057(10) 0.4114(11) 0.9105(9) 0.160(4) Uani 0.5 1 d D U P C 1
F8 F 0.5478(12) 0.3791(11) 0.9816(6) 0.169(4) Uani 0.5 1 d D U P C 1
F9 F 0.4696(10) 0.4229(9) 0.8826(10) 0.197(5) Uani 0.5 1 d D U P C 1
F10 F 0.3271(6) 0.1061(9) 0.9360(6) 0.123(3) Uani 0.5 1 d D U P D 1
F11 F 0.4001(8) -0.0486(10) 0.9493(7) 0.152(4) Uani 0.5 1 d D U P D 1
F12 F 0.3103(5) 0.0043(9) 0.8534(5) 0.134(3) Uani 0.5 1 d D U P D 1
F2' F 0.6518(7) 0.2150(8) 0.6250(6) 0.144(3) Uani 0.5 1 d D U P A 2
F1' F 0.5531(6) 0.3100(9) 0.5752(4) 0.116(3) Uani 0.5 1 d D U P A 2
F3' F 0.6362(8) 0.3722(10) 0.6631(5) 0.143(3) Uani 0.5 1 d D U P A 2
F4' F 0.3030(6) 0.3312(8) 0.6349(6) 0.140(3) Uani 0.5 1 d D U P B 2
F6' F 0.2699(6) 0.1656(11) 0.6615(7) 0.171(4) Uani 0.5 1 d D U P B 2
F5' F 0.3056(7) 0.3294(10) 0.7083(6) 0.163(3) Uani 0.5 1 d D U P B 2
F7' F 0.5565(11) 0.4268(8) 0.8712(7) 0.151(4) Uani 0.5 1 d D U P C 2
F8' F 0.6281(9) 0.3584(10) 0.9723(8) 0.196(4) Uani 0.5 1 d D U P C 2
F9' F 0.4906(9) 0.4059(9) 0.9422(9) 0.151(4) Uani 0.5 1 d D U P C 2
F10' F 0.3987(7) 0.0344(10) 0.9846(4) 0.139(3) Uani 0.5 1 d D U P D 2
F12' F 0.3041(7) 0.0773(12) 0.8975(8) 0.161(4) Uani 0.5 1 d D U P D 2
F11' F 0.3657(9) -0.0652(8) 0.9028(8) 0.138(3) Uani 0.5 1 d D U P D 2
F13 F 0.8265(3) 0.1928(3) 0.9665(2) 0.1546(18) Uani 1 1 d . U . . .
F14 F 0.8939(3) 0.1020(5) 0.9248(2) 0.1558(18) Uani 1 1 d . U . . .
F15 F 0.8803(3) 0.0554(3) 1.0149(2) 0.189(3) Uani 1 1 d . U . . .
F16 F 0.7407(3) -0.2737(3) 0.9768(2) 0.1391(16) Uani 1 1 d . U . . .
F17 F 0.6645(3) -0.3110(2) 0.87713(18) 0.1115(11) Uani 1 1 d . U . . .
F18 F 0.6056(3) -0.2598(3) 0.9466(2) 0.1204(12) Uani 1 1 d . U . . .
O1 O 0.47779(16) -0.0503(2) 0.72403(16) 0.0630(7) Uani 1 1 d . . . . .
O2 O 0.6033(2) -0.3758(3) 0.7204(2) 0.1102(13) Uani 1 1 d . . . . .
O3 O 0.59567(16) 0.1767(2) 0.72595(14) 0.0588(6) Uani 1 1 d . . . . .
O4 O 0.43795(17) 0.1520(2) 0.74502(16) 0.0696(8) Uani 1 1 d . . . . .
O5 O 0.5713(2) 0.2177(3) 0.86288(18) 0.0811(9) Uani 1 1 d . . . . .
O6 O 0.48075(19) 0.0305(3) 0.86447(15) 0.0697(7) Uani 1 1 d . . . . .
O7 O 0.70837(17) 0.0859(2) 0.87060(14) 0.0622(7) Uani 1 1 d . . . . .
O8 O 0.61221(17) -0.1015(2) 0.85699(13) 0.0597(6) Uani 1 1 d . . . . .
N1 N 0.48979(18) -0.1515(3) 0.71871(16) 0.0582(8) Uani 1 1 d . . . . .
N2 N 0.5477(2) -0.3047(3) 0.7122(2) 0.0699(9) Uani 1 1 d . . . . .
N3 N 0.65511(18) -0.0448(2) 0.73853(16) 0.0507(7) Uani 1 1 d . . . . .
N4 N 0.6817(2) -0.1984(3) 0.68226(18) 0.0657(9) Uani 1 1 d . . . . .
C1 C 0.5600(2) -0.1983(3) 0.71666(18) 0.0525(8) Uani 1 1 d . . . . .
C2 C 0.6380(2) -0.1433(3) 0.71338(17) 0.0504(8) Uani 1 1 d . . . . .
C3 C 0.7242(2) 0.0018(3) 0.7301(2) 0.0595(9) Uani 1 1 d . . . . .
H2 H 0.7394 0.0702 0.7466 0.071 Uiso 1 1 calc R U . . .
C4 C 0.7730(3) -0.0489(3) 0.6977(3) 0.0650(11) Uani 1 1 d . . . . .
H3 H 0.8204 -0.0157 0.6918 0.078 Uiso 1 1 calc R U . . .
C5 C 0.7496(3) -0.1497(4) 0.6743(2) 0.0718(12) Uani 1 1 d . . . . .
H4 H 0.7820 -0.1853 0.6523 0.086 Uiso 1 1 calc R U . . .
C6 C 0.4214(3) -0.2309(4) 0.7197(3) 0.0762(12) Uani 1 1 d . . . . .
C7 C 0.4234(4) -0.2362(6) 0.7921(3) 0.116(2) Uani 1 1 d . . . . .
H10A H 0.3793 -0.2839 0.7953 0.174 Uiso 1 1 calc R U . . .
H10B H 0.4134 -0.1666 0.8067 0.174 Uiso 1 1 calc R U . . .
H10C H 0.4786 -0.2616 0.8201 0.174 Uiso 1 1 calc R U . . .
C8 C 0.3342(3) -0.1905(5) 0.6766(4) 0.117(2) Uani 1 1 d . . . . .
H11A H 0.3360 -0.1722 0.6329 0.175 Uiso 1 1 calc R U . . .
H11B H 0.3194 -0.1286 0.6971 0.175 Uiso 1 1 calc R U . . .
H11C H 0.2918 -0.2449 0.6723 0.175 Uiso 1 1 calc R U . . .
C9 C 0.4541(3) -0.3305(4) 0.6954(3) 0.0864(16) Uani 1 1 d . . . . .
C10 C 0.4443(5) -0.4338(5) 0.7287(7) 0.155(4) Uani 1 1 d . . . . .
H9A H 0.4695 -0.4266 0.7765 0.233 Uiso 1 1 calc R U . . .
H9B H 0.4729 -0.4898 0.7134 0.233 Uiso 1 1 calc R U . . .
H9C H 0.3843 -0.4506 0.7173 0.233 Uiso 1 1 calc R U . . .
C11 C 0.4207(4) -0.3448(7) 0.6189(3) 0.137(3) Uani 1 1 d . . . . .
H8A H 0.4601 -0.3884 0.6056 0.205 Uiso 1 1 calc R U . . .
H8B H 0.4158 -0.2765 0.5976 0.205 Uiso 1 1 calc R U . . .
H8C H 0.3652 -0.3784 0.6056 0.205 Uiso 1 1 calc R U . . .
C12 C 0.6002(4) 0.2871(4) 0.6383(3) 0.0842(13) Uani 1 1 d D U . . .
C13 C 0.5508(3) 0.2356(3) 0.6795(2) 0.0609(9) Uani 1 1 d . . . . .
C14 C 0.4659(3) 0.2586(4) 0.6624(3) 0.0882(16) Uani 1 1 d . . . . .
H14 H 0.4406 0.3039 0.6264 0.106 Uiso 1 1 calc R U . . .
C15 C 0.4156(3) 0.2157(4) 0.6977(3) 0.0764(13) Uani 1 1 d . . . . .
C16 C 0.3220(5) 0.2483(7) 0.6780(4) 0.143(2) Uani 1 1 d D U . . .
C17 C 0.5434(6) 0.3627(7) 0.9197(5) 0.145(3) Uani 1 1 d D U . . .
C18 C 0.5256(4) 0.2507(4) 0.8949(3) 0.0868(15) Uani 1 1 d . . . . .
C19 C 0.4613(4) 0.1958(4) 0.9102(3) 0.0936(16) Uani 1 1 d . . . . .
H19 H 0.4290 0.2315 0.9323 0.112 Uiso 1 1 calc R U . . .
C20 C 0.4438(3) 0.0903(4) 0.8937(2) 0.0746(12) Uani 1 1 d . . . . .
C21 C 0.3732(5) 0.0347(6) 0.9126(4) 0.114(2) Uani 1 1 d D U . . .
C22 C 0.8398(3) 0.0938(5) 0.9593(3) 0.0786(13) Uani 1 1 d . . . . .
C23 C 0.7589(2) 0.0336(3) 0.91884(18) 0.0556(9) Uani 1 1 d . . . . .
C24 C 0.7483(3) -0.0686(3) 0.9376(2) 0.0614(10) Uani 1 1 d . . . . .
H24 H 0.7907 -0.0982 0.9741 0.074 Uiso 1 1 calc R U . . .
C25 C 0.6769(2) -0.1291(3) 0.90415(18) 0.0539(8) Uani 1 1 d . . . . .
C26 C 0.6723(3) -0.2442(4) 0.9270(3) 0.0761(12) Uani 1 1 d . . . . .

loop_
_atom_site_aniso_label
_atom_site_aniso_U_11
_atom_site_aniso_U_22
_atom_site_aniso_U_33
_atom_site_aniso_U_23
_atom_site_aniso_U_13
_atom_site_aniso_U_12
Ho1 0.04527(10) 0.04890(12) 0.05596(12) 0.00130(7) 0.02214(8) 0.00195(6)
F1 0.123(6) 0.079(4) 0.147(7) 0.044(4) 0.062(5) 0.007(4)
F2 0.142(7) 0.161(8) 0.084(5) -0.015(5) 0.054(5) -0.032(6)
F3 0.063(3) 0.127(5) 0.083(4) 0.034(4) 0.036(3) -0.006(3)
F4 0.084(5) 0.210(9) 0.182(8) 0.041(7) -0.003(5) 0.047(6)
F5 0.118(4) 0.186(5) 0.182(6) 0.025(5) 0.062(4) 0.079(4)
F6 0.077(4) 0.181(5) 0.182(5) 0.026(5) 0.056(4) 0.047(4)
F7 0.189(9) 0.103(6) 0.213(9) -0.061(7) 0.101(7) -0.049(6)
F8 0.221(9) 0.130(7) 0.177(8) -0.082(6) 0.094(7) -0.036(7)
F9 0.239(9) 0.102(6) 0.247(10) -0.006(7) 0.076(9) 0.015(6)
F10 0.103(5) 0.164(6) 0.143(6) -0.042(5) 0.095(5) -0.020(5)
F11 0.155(7) 0.162(8) 0.164(8) 0.050(6) 0.086(6) -0.032(6)
F12 0.104(5) 0.152(7) 0.164(7) -0.031(6) 0.068(5) -0.054(5)
F2' 0.152(6) 0.176(7) 0.149(6) 0.059(5) 0.111(5) 0.042(5)
F1' 0.123(5) 0.153(7) 0.079(4) 0.053(5) 0.043(4) 0.019(5)
F3' 0.161(8) 0.149(7) 0.118(6) 0.008(6) 0.043(5) -0.068(6)
F4' 0.089(4) 0.159(5) 0.166(5) 0.050(4) 0.036(4) 0.076(4)
F6' 0.058(4) 0.215(9) 0.211(9) 0.022(8) 0.006(6) 0.009(5)
F5' 0.114(4) 0.184(5) 0.190(5) 0.027(5) 0.050(4) 0.079(4)
F7' 0.198(9) 0.073(5) 0.204(9) -0.007(5) 0.096(7) -0.005(6)
F8' 0.206(8) 0.136(7) 0.220(9) -0.079(7) 0.037(8) -0.038(7)
F9' 0.197(8) 0.093(5) 0.196(9) -0.057(6) 0.109(7) 0.012(6)
F10' 0.150(6) 0.186(7) 0.114(5) 0.014(5) 0.088(5) -0.028(6)
F12' 0.092(5) 0.199(9) 0.206(9) 0.029(7) 0.065(7) 0.001(6)
F11' 0.138(7) 0.138(7) 0.175(8) -0.026(6) 0.101(6) -0.062(5)
F13 0.153(4) 0.098(3) 0.161(4) -0.036(3) -0.018(3) -0.031(3)
F14 0.101(3) 0.219(5) 0.147(4) -0.031(4) 0.041(3) -0.071(3)
F15 0.182(4) 0.180(5) 0.112(3) 0.066(3) -0.077(3) -0.105(3)
F16 0.145(3) 0.088(2) 0.134(3) 0.050(2) -0.021(2) -0.016(2)
F17 0.163(3) 0.0603(18) 0.114(2) -0.0125(17) 0.050(2) -0.0018(19)
F18 0.147(3) 0.095(2) 0.150(3) 0.029(2) 0.091(3) -0.016(2)
O1 0.0431(14) 0.0631(19) 0.0796(19) -0.0134(13) 0.0161(13) 0.0033(11)
O2 0.089(2) 0.081(3) 0.163(4) -0.009(3) 0.045(2) 0.010(2)
O3 0.0539(14) 0.0580(16) 0.0684(17) 0.0113(13) 0.0254(12) 0.0070(12)
O4 0.0590(15) 0.0700(19) 0.089(2) 0.0099(16) 0.0370(15) 0.0158(14)
O5 0.092(2) 0.069(2) 0.101(2) -0.0213(17) 0.0579(19) -0.0108(16)
O6 0.0733(18) 0.0714(18) 0.0782(19) 0.0022(15) 0.0437(15) -0.0012(15)
O7 0.0582(15) 0.0598(17) 0.0628(17) 0.0037(13) 0.0122(13) -0.0063(12)
O8 0.0594(15) 0.0557(15) 0.0612(16) 0.0058(13) 0.0164(12) -0.0034(13)
N1 0.0417(15) 0.067(2) 0.0635(19) -0.0106(16) 0.0142(13) -0.0054(14)
N2 0.0529(17) 0.061(2) 0.091(3) -0.0117(18) 0.0188(17) -0.0010(16)
N3 0.0398(14) 0.0534(19) 0.0601(18) 0.0002(13) 0.0183(13) 0.0019(12)
N4 0.0620(18) 0.067(2) 0.075(2) -0.0137(17) 0.0317(16) -0.0005(16)
C1 0.0478(17) 0.051(2) 0.056(2) -0.0054(16) 0.0144(15) -0.0017(15)
C2 0.0398(16) 0.058(2) 0.0530(19) -0.0024(16) 0.0149(14) 0.0013(15)
C3 0.053(2) 0.056(2) 0.076(2) -0.0010(19) 0.0295(18) 0.0003(17)
C4 0.051(2) 0.070(3) 0.083(3) 0.001(2) 0.034(2) 0.0003(18)
C5 0.063(2) 0.082(3) 0.083(3) -0.012(2) 0.041(2) 0.004(2)
C6 0.052(2) 0.074(3) 0.102(3) -0.017(3) 0.025(2) -0.020(2)
C7 0.099(4) 0.145(6) 0.125(5) -0.016(4) 0.064(4) -0.048(4)
C8 0.046(2) 0.108(5) 0.181(7) -0.026(4) 0.017(3) -0.013(3)
C9 0.057(2) 0.072(3) 0.126(5) -0.021(3) 0.025(3) -0.014(2)
C10 0.112(6) 0.084(5) 0.290(12) 0.015(5) 0.094(7) -0.023(4)
C11 0.073(3) 0.182(8) 0.144(6) -0.096(6) 0.021(4) -0.026(4)
C12 0.096(3) 0.088(4) 0.077(3) 0.018(3) 0.040(3) 0.002(3)
C13 0.067(2) 0.058(2) 0.062(2) 0.0046(18) 0.0265(19) 0.0076(19)
C14 0.071(3) 0.100(4) 0.096(4) 0.046(3) 0.032(3) 0.030(3)
C15 0.063(2) 0.070(3) 0.097(4) 0.012(2) 0.027(2) 0.024(2)
C16 0.090(3) 0.168(5) 0.173(5) 0.044(4) 0.048(4) 0.057(4)
C17 0.186(7) 0.107(5) 0.182(7) -0.046(5) 0.115(5) -0.008(5)
C18 0.110(4) 0.071(3) 0.101(4) -0.022(3) 0.064(3) -0.004(3)
C19 0.117(4) 0.084(4) 0.111(4) -0.020(3) 0.080(3) 0.001(3)
C20 0.077(3) 0.090(3) 0.073(3) -0.002(2) 0.047(2) -0.001(2)
C21 0.106(4) 0.127(5) 0.149(5) -0.009(4) 0.095(4) -0.010(4)
C22 0.071(3) 0.073(3) 0.077(3) -0.004(2) 0.005(2) -0.012(2)
C23 0.056(2) 0.068(2) 0.0416(18) -0.0012(16) 0.0139(15) -0.0010(17)
C24 0.065(2) 0.067(3) 0.047(2) 0.0090(17) 0.0123(17) 0.0000(19)
C25 0.065(2) 0.052(2) 0.052(2) 0.0046(16) 0.0287(17) 0.0044(17)
C26 0.092(3) 0.063(3) 0.073(3) 0.013(2) 0.027(2) 0.001(2)

loop_
_atom_type_symbol
_atom_type_description
_atom_type_scat_dispersion_real
_atom_type_scat_dispersion_imag
_atom_type_scat_source
C C 0.0033 0.0016 'International Tables Vol C Tables 4.2.6.8 and 6.1.1.4'
H H 0.0000 0.0000 'International Tables Vol C Tables 4.2.6.8 and 6.1.1.4'
N N 0.0061 0.0033 'International Tables Vol C Tables 4.2.6.8 and 6.1.1.4'
O O 0.0106 0.0060 'International Tables Vol C Tables 4.2.6.8 and 6.1.1.4'
F F 0.0171 0.0103 'International Tables Vol C Tables 4.2.6.8 and 6.1.1.4'
Ho Ho -0.2175 4.6783 'International Tables Vol C Tables 4.2.6.8 and 6.1.1.4'

loop_
_geom_angle_atom_site_label_1
_geom_angle_atom_site_label_2
_geom_angle_atom_site_label_3
_geom_angle
O1 Ho1 O6 85.90(11)
O1 Ho1 O3 97.38(11)
O6 Ho1 O3 144.34(10)
O1 Ho1 O7 144.18(10)
O6 Ho1 O7 109.76(11)
O3 Ho1 O7 88.10(10)
O1 Ho1 O5 143.17(11)
O6 Ho1 O5 73.81(11)
O3 Ho1 O5 83.21(11)
O7 Ho1 O5 72.55(11)
O1 Ho1 O8 81.00(10)
O6 Ho1 O8 73.19(10)
O3 Ho1 O8 142.45(9)
O7 Ho1 O8 73.65(10)
O5 Ho1 O8 120.07(12)
O1 Ho1 O4 71.01(10)
O6 Ho1 O4 74.72(11)
O3 Ho1 O4 72.94(10)
O7 Ho1 O4 143.22(10)
O5 Ho1 O4 74.09(12)
O8 Ho1 O4 138.45(10)
O1 Ho1 N3 70.36(9)
O6 Ho1 N3 139.69(10)
O3 Ho1 N3 72.90(10)
O7 Ho1 N3 77.69(10)
O5 Ho1 N3 142.19(10)
O8 Ho1 N3 71.30(10)
O4 Ho1 N3 123.46(10)
C16 F5 F6 46.1(5)
C16 F6 F5 56.7(7)
C16 F4' F5' 52.2(6)
C16 F5' F4' 56.4(7)
N1 O1 Ho1 125.6(2)
C13 O3 Ho1 135.2(3)
C15 O4 Ho1 133.9(3)
C18 O5 Ho1 132.5(3)
C20 O6 Ho1 133.4(3)
C23 O7 Ho1 134.0(3)
C25 O8 Ho1 133.3(3)
O1 N1 C1 127.2(3)
O1 N1 C6 120.7(3)
C1 N1 C6 111.9(4)
O2 N2 C1 127.7(4)
O2 N2 C9 121.8(4)
C1 N2 C9 110.5(4)
C2 N3 C3 115.2(3)
C2 N3 Ho1 126.3(2)
C3 N3 Ho1 118.5(2)
C2 N4 C5 116.1(4)
N1 C1 N2 109.4(3)
N1 C1 C2 125.5(4)
N2 C1 C2 124.9(3)
N4 C2 N3 127.2(3)
N4 C2 C1 113.7(3)
N3 C2 C1 119.0(3)
N3 C3 C4 121.7(4)
N3 C3 H2 119.1
C4 C3 H2 119.1
C5 C4 C3 118.0(4)
C5 C4 H3 121.0
C3 C4 H3 121.0
N4 C5 C4 121.8(4)
N4 C5 H4 119.1
C4 C5 H4 119.1
C8 C6 N1 109.5(4)
C8 C6 C9 116.5(4)
N1 C6 C9 101.0(4)
C8 C6 C7 108.7(5)
N1 C6 C7 106.0(4)
C9 C6 C7 114.4(5)
C6 C7 H10A 109.5
C6 C7 H10B 109.5
H10A C7 H10B 109.5
C6 C7 H10C 109.5
H10A C7 H10C 109.5
H10B C7 H10C 109.5
C6 C8 H11A 109.5
C6 C8 H11B 109.5
H11A C8 H11B 109.5
C6 C8 H11C 109.5
H11A C8 H11C 109.5
H11B C8 H11C 109.5
N2 C9 C10 109.7(5)
N2 C9 C6 101.2(4)
C10 C9 C6 116.5(6)
N2 C9 C11 104.8(5)
C10 C9 C11 109.5(6)
C6 C9 C11 114.2(5)
C9 C10 H9A 109.5
C9 C10 H9B 109.5
H9A C10 H9B 109.5
C9 C10 H9C 109.5
H9A C10 H9C 109.5
H9B C10 H9C 109.5
C9 C11 H8A 109.5
C9 C11 H8B 109.5
H8A C11 H8B 109.5
C9 C11 H8C 109.5
H8A C11 H8C 109.5
H8B C11 H8C 109.5
F3' C12 F1' 105.8(8)
F3' C12 F2' 115.0(9)
F1' C12 F2' 97.8(7)
F2 C12 F3 109.5(7)
F2 C12 F1 108.1(8)
F3 C12 F1 101.3(7)
F3' C12 C13 113.2(7)
F2 C12 C13 113.4(7)
F1' C12 C13 114.8(6)
F2' C12 C13 109.3(5)
F3 C12 C13 113.8(4)
F1 C12 C13 109.9(5)
O3 C13 C14 128.4(4)
O3 C13 C12 114.3(4)
C14 C13 C12 117.3(4)
C13 C14 C15 121.3(4)
C13 C14 H14 119.4
C15 C14 H14 119.4
O4 C15 C14 127.8(4)
O4 C15 C16 113.6(5)
C14 C15 C16 118.7(5)
F5' C16 F6' 122.3(11)
F6 C16 F4 109.1(11)
F5' C16 F4' 71.4(8)
F6' C16 F4' 116.5(10)
F6 C16 F5 77.2(9)
F4 C16 F5 134.2(9)
F5' C16 C15 116.2(9)
F6 C16 C15 115.6(7)
F6' C16 C15 111.9(8)
F4 C16 C15 115.5(8)
F4' C16 C15 112.4(7)
F5 C16 C15 100.1(7)
F7 C17 F8 107.4(12)
F9' C17 F7' 109.3(11)
F7 C17 F9 104.3(13)
F8 C17 F9 102.7(11)
F9' C17 F8' 109.6(11)
F7' C17 F8' 103.9(11)
F9' C17 C18 117.6(9)
F7 C17 C18 118.5(8)
F8 C17 C18 116.1(9)
F7' C17 C18 110.7(8)
F9 C17 C18 106.0(9)
F8' C17 C18 104.8(8)
O5 C18 C19 127.6(5)
O5 C18 C17 114.9(5)
C19 C18 C17 117.5(5)
C20 C19 C18 122.0(4)
C20 C19 H19 119.0
C18 C19 H19 119.0
O6 C20 C19 127.5(4)
O6 C20 C21 113.2(5)
C19 C20 C21 119.3(5)
F12' C21 F11' 111.3(11)
F11 C21 F10 115.9(9)
F11 C21 F12 108.8(10)
F10 C21 F12 99.7(8)
F12' C21 F10' 101.6(9)
F11' C21 F10' 98.5(10)
F12' C21 C20 117.7(9)
F11' C21 C20 116.9(6)
F11 C21 C20 113.0(7)
F10 C21 C20 110.9(7)
F12 C21 C20 107.3(6)
F10' C21 C20 107.4(6)
F15 C22 F13 108.9(5)
F15 C22 F14 107.6(6)
F13 C22 F14 99.4(5)
F15 C22 C23 115.7(5)
F13 C22 C23 113.3(4)
F14 C22 C23 110.7(4)
O7 C23 C24 127.3(4)
O7 C23 C22 114.4(4)
C24 C23 C22 118.3(4)
C23 C24 C25 122.4(4)
C23 C24 H24 118.8
C25 C24 H24 118.8
O8 C25 C24 127.9(4)
O8 C25 C26 113.4(4)
C24 C25 C26 118.8(4)
F18 C26 F16 106.9(5)
F18 C26 F17 106.7(4)
F16 C26 F17 106.9(5)
F18 C26 C25 112.0(4)
F16 C26 C25 113.5(4)
F17 C26 C25 110.5(4)

loop_
_geom_bond_atom_site_label_1
_geom_bond_atom_site_label_2
_geom_bond_distance
Ho1 O1 2.281(3)
Ho1 O6 2.297(3)
Ho1 O3 2.304(3)
Ho1 O7 2.314(3)
Ho1 O5 2.351(3)
Ho1 O8 2.355(3)
Ho1 O4 2.364(3)
Ho1 N3 2.615(3)
F1 C12 1.363(9)
F2 C12 1.272(9)
F3 C12 1.337(7)
F4 C16 1.328(11)
F5 C16 1.502(13)
F5 F6 1.753(17)
F6 C16 1.295(12)
F7 C17 1.264(12)
F8 C17 1.302(12)
F9 C17 1.425(13)
F10 C21 1.369(10)
F11 C21 1.289(11)
F12 C21 1.387(10)
F2' C12 1.335(9)
F1' C12 1.332(9)
F3' C12 1.251(10)
F4' C16 1.349(11)
F4' F5' 1.535(15)
F6' C16 1.319(12)
F5' C16 1.279(13)
F7' C17 1.375(12)
F8' C17 1.467(13)
F9' C17 1.245(11)
F10' C21 1.436(10)
F12' C21 1.201(11)
F11' C21 1.272(10)
F13 C22 1.282(6)
F14 C22 1.327(7)
F15 C22 1.239(6)
F16 C26 1.314(5)
F17 C26 1.319(6)
F18 C26 1.310(6)
O1 N1 1.297(4)
O2 N2 1.250(5)
O3 C13 1.255(5)
O4 C15 1.237(5)
O5 C18 1.239(5)
O6 C20 1.250(5)
O7 C23 1.264(5)
O8 C25 1.242(4)
N1 C1 1.312(5)
N1 C6 1.510(5)
N2 C1 1.350(5)
N2 C9 1.497(6)
N3 C2 1.340(5)
N3 C3 1.343(5)
N4 C2 1.320(5)
N4 C5 1.333(5)
C1 C2 1.480(5)
C3 C4 1.372(6)
C3 H2 0.9300
C4 C5 1.368(6)
C4 H3 0.9300
C5 H4 0.9300
C6 C8 1.510(7)
C6 C9 1.517(7)
C6 C7 1.520(8)
C7 H10A 0.9600
C7 H10B 0.9600
C7 H10C 0.9600
C8 H11A 0.9600
C8 H11B 0.9600
C8 H11C 0.9600
C9 C10 1.510(9)
C9 C11 1.535(8)
C10 H9A 0.9600
C10 H9B 0.9600
C10 H9C 0.9600
C11 H8A 0.9600
C11 H8B 0.9600
C11 H8C 0.9600
C12 C13 1.518(6)
C13 C14 1.355(6)
C14 C15 1.394(7)
C14 H14 0.9300
C15 C16 1.514(8)
C17 C18 1.496(9)
C18 C19 1.388(7)
C19 C20 1.377(7)
C19 H19 0.9300
C20 C21 1.520(8)
C22 C23 1.524(6)
C23 C24 1.372(5)
C24 C25 1.381(6)
C24 H24 0.9300
C25 C26 1.535(6)

loop_
_geom_hbond_atom_site_label_D
_geom_hbond_atom_site_label_H
_geom_hbond_atom_site_label_A
_geom_hbond_distance_DH
_geom_hbond_distance_HA
_geom_hbond_distance_DA
_geom_hbond_angle_DHA
_geom_hbond_site_symmetry_A
C11 H8A F15 0.96 2.85 3.361(7) 114.2 4
C7 H10A F6 0.96 2.57 3.425(10) 148.5 2_546
C4 H3 O2 0.93 2.56 3.088(6) 116.3 2_656
C3 H2 O2 0.93 2.54 3.092(5) 118.2 2_656

loop_
_geom_torsion_atom_site_label_1
_geom_torsion_atom_site_label_2
_geom_torsion_atom_site_label_3
_geom_torsion_atom_site_label_4
_geom_torsion
Ho1 O1 N1 C1 -49.1(5)
Ho1 O1 N1 C6 125.9(3)
O1 N1 C1 N2 178.8(4)
C6 N1 C1 N2 3.4(5)
O1 N1 C1 C2 -6.3(6)
C6 N1 C1 C2 178.3(4)
O2 N2 C1 N1 -166.9(5)
C9 N2 C1 N1 13.0(5)
O2 N2 C1 C2 18.2(7)
C9 N2 C1 C2 -161.9(4)
C5 N4 C2 N3 -1.0(6)
C5 N4 C2 C1 176.0(4)
C3 N3 C2 N4 0.6(6)
Ho1 N3 C2 N4 -179.4(3)
C3 N3 C2 C1 -176.3(3)
Ho1 N3 C2 C1 3.8(5)
N1 C1 C2 N4 -150.8(4)
N2 C1 C2 N4 23.2(5)
N1 C1 C2 N3 26.5(5)
N2 C1 C2 N3 -159.5(4)
C2 N3 C3 C4 0.2(6)
Ho1 N3 C3 C4 -179.9(3)
N3 C3 C4 C5 -0.5(7)
C2 N4 C5 C4 0.6(7)
C3 C4 C5 N4 0.1(7)
O1 N1 C6 C8 43.3(6)
C1 N1 C6 C8 -140.9(4)
O1 N1 C6 C9 166.8(4)
C1 N1 C6 C9 -17.5(5)
O1 N1 C6 C7 -73.7(5)
C1 N1 C6 C7 102.0(5)
O2 N2 C9 C10 33.2(8)
C1 N2 C9 C10 -146.7(6)
O2 N2 C9 C6 156.8(5)
C1 N2 C9 C6 -23.1(6)
O2 N2 C9 C11 -84.2(6)
C1 N2 C9 C11 95.8(5)
C8 C6 C9 N2 140.9(5)
N1 C6 C9 N2 22.4(5)
C7 C6 C9 N2 -90.9(5)
C8 C6 C9 C10 -100.3(7)
N1 C6 C9 C10 141.2(6)
C7 C6 C9 C10 27.9(7)
C8 C6 C9 C11 28.9(7)
N1 C6 C9 C11 -89.6(5)
C7 C6 C9 C11 157.1(5)
Ho1 O3 C13 C14 7.7(8)
Ho1 O3 C13 C12 -172.6(3)
F3' C12 C13 O3 -86.0(9)
F2 C12 C13 O3 110.6(8)
F1' C12 C13 O3 152.4(7)
F2' C12 C13 O3 43.6(9)
F3 C12 C13 O3 -15.5(8)
F1 C12 C13 O3 -128.3(7)
F3' C12 C13 C14 93.7(10)
F2 C12 C13 C14 -69.8(9)
F1' C12 C13 C14 -28.0(9)
F2' C12 C13 C14 -136.7(8)
F3 C12 C13 C14 164.1(7)
F1 C12 C13 C14 51.4(8)
O3 C13 C14 C15 0.2(9)
C12 C13 C14 C15 -179.4(5)
Ho1 O4 C15 C14 -2.5(9)
Ho1 O4 C15 C16 177.4(5)
C13 C14 C15 O4 -2.6(10)
C13 C14 C15 C16 177.4(6)
F4' F5' C16 F6' -110.1(12)
F4' F5' C16 C15 106.4(9)
F5 F6 C16 F4 -132.7(10)
F5 F6 C16 C15 95.2(9)
F5' F4' C16 F6' 117.5(12)
F5' F4' C16 C15 -111.5(10)
F6 F5 C16 F4 104.3(14)
F6 F5 C16 C15 -114.2(8)
O4 C15 C16 F5' 89.5(11)
C14 C15 C16 F5' -90.6(11)
O4 C15 C16 F6 -14.0(12)
C14 C15 C16 F6 166.0(9)
O4 C15 C16 F6' -57.7(11)
C14 C15 C16 F6' 122.3(10)
O4 C15 C16 F4 -143.1(10)
C14 C15 C16 F4 36.9(12)
O4 C15 C16 F4' 169.0(8)
C14 C15 C16 F4' -11.1(12)
O4 C15 C16 F5 66.6(9)
C14 C15 C16 F5 -113.5(8)
Ho1 O5 C18 C19 8.2(10)
Ho1 O5 C18 C17 -172.1(5)
F9' C17 C18 O5 168.3(12)
F7 C17 C18 O5 -4.8(16)
F8 C17 C18 O5 -134.9(12)
F7' C17 C18 O5 41.7(13)
F9 C17 C18 O5 111.8(11)
F8' C17 C18 O5 -69.7(11)
F9' C17 C18 C19 -11.9(16)
F7 C17 C18 C19 175.0(13)
F8 C17 C18 C19 44.9(14)
F7' C17 C18 C19 -138.5(10)
F9 C17 C18 C19 -68.4(12)
F8' C17 C18 C19 110.1(11)
O5 C18 C19 C20 4.1(11)
C17 C18 C19 C20 -175.6(7)
Ho1 O6 C20 C19 -17.4(8)
Ho1 O6 C20 C21 163.6(4)
C18 C19 C20 O6 0.3(10)
C18 C19 C20 C21 179.3(6)
O6 C20 C21 F12' -130.3(11)
C19 C20 C21 F12' 50.6(13)
O6 C20 C21 F11' 6.4(13)
C19 C20 C21 F11' -172.7(11)
O6 C20 C21 F11 56.1(12)
C19 C20 C21 F11 -123.0(10)
O6 C20 C21 F10 -171.7(8)
C19 C20 C21 F10 9.2(10)
O6 C20 C21 F12 -63.8(9)
C19 C20 C21 F12 117.1(8)
O6 C20 C21 F10' 116.0(8)
C19 C20 C21 F10' -63.1(9)
Ho1 O7 C23 C24 12.6(6)
Ho1 O7 C23 C22 -167.5(3)
F15 C22 C23 O7 164.2(6)
F13 C22 C23 O7 37.4(7)
F14 C22 C23 O7 -73.2(6)
F15 C22 C23 C24 -16.0(8)
F13 C22 C23 C24 -142.7(5)
F14 C22 C23 C24 106.7(5)
O7 C23 C24 C25 -0.4(7)
C22 C23 C24 C25 179.7(4)
Ho1 O8 C25 C24 -3.5(6)
Ho1 O8 C25 C26 174.9(3)
C23 C24 C25 O8 -4.1(7)
C23 C24 C25 C26 177.6(4)
O8 C25 C26 F18 -59.0(5)
C24 C25 C26 F18 119.6(5)
O8 C25 C26 F16 179.9(4)
C24 C25 C26 F16 -1.6(6)
O8 C25 C26 F17 59.9(5)
C24 C25 C26 F17 -121.6(4)
